data_4518062
loop_
_publ_author_name
'Dang, Hang T.'
'Haug, Graham C.'
'Nguyen, Vu T.'
'Vuong, Ngan T. H.'
'Nguyen, Viet D.'
'Arman, Hadi D.'
'Larionov, Oleg V.'

_publ_section_title
;
 Acridine Photocatalysis: Insights into the Mechanism and Development of a
 Dual-Catalytic Direct Decarboxylative Conjugate Addition
;
_journal_issue 19
_journal_name_full 'ACS Catalysis'
_journal_page_first 11448
_journal_page_last 11457
_journal_paper_doi 10.1021/acscatal.0c03440
_journal_volume 10
_journal_year 2020
_chemical_formula_moiety 'C16 H26 O2'
_chemical_formula_sum 'C16 H26 O2'
_chemical_formula_weight 250.37
_space_group_crystal_system monoclinic
_space_group_IT_number 15
_space_group_name_Hall '-C 2yc'
_space_group_name_H-M_alt 'C 1 2/c 1'
_atom_sites_solution_hydrogens mixed
_atom_sites_solution_primary dual
_audit_creation_date 2020-01-07
_audit_creation_method
;
Olex2 1.3-ac4
(compiled 2019.10.09 svn.r3662 for Rigaku Oxford Diffraction, GUI svn.r5959)
;
_cell_angle_alpha 90
_cell_angle_beta 109.4427(12)
_cell_angle_gamma 90
_cell_formula_units_Z 8
_cell_length_a 23.9880(3)
_cell_length_b 6.72515(7)
_cell_length_c 18.4587(2)
_cell_measurement_reflns_used 11723
_cell_measurement_temperature 100.00(10)
_cell_measurement_theta_max 75.6570
_cell_measurement_theta_min 2.5610
_cell_volume 2808.00(6)
_computing_cell_refinement 'CrysAlisPro 1.171.40.63a (Rigaku OD, 2019)'
_computing_data_collection 'CrysAlisPro 1.171.40.63a (Rigaku OD, 2019)'
_computing_data_reduction 'CrysAlisPro 1.171.40.63a (Rigaku OD, 2019)'
_computing_molecular_graphics 'Olex2 1.3-ac4 (Dolomanov et al., 2009)'
_computing_publication_material 'Olex2 1.3-ac4 (Dolomanov et al., 2009)'
_computing_structure_refinement 'ShelXL 2018/3 (Sheldrick, 2015)'
_computing_structure_solution 'ShelXT n/a (Sheldrick, 2015)'
_diffrn_ambient_environment N~2~
_diffrn_ambient_temperature 100.00(10)
_diffrn_detector 'Hybrid Pixel Array Detector'
_diffrn_detector_area_resol_mean 10.0000
_diffrn_detector_type HyPix
_diffrn_measured_fraction_theta_full 0.998
_diffrn_measured_fraction_theta_max 0.957
_diffrn_measurement_details
;
List of Runs (angles in degrees, time in seconds):

  # Type    Start    End  Width  t~exp~   \w     \q     \k     \f   Frames
--------------------------------------------------------------------------
  1  \w    -58.00  26.00   0.50    0.20    --  -46.87  51.00 153.00  168
  2  \w   -120.00 -32.00   0.50    0.20    --  -46.87 -51.00   7.00  176
  3  \w    -25.00  58.00   0.50    0.20    --   46.87 -51.00   7.00  166
  4  \w   -160.00 -72.00   0.50    0.80    --  -88.50 -51.00   7.00  176
  5  \w    -58.00 -15.00   0.50    0.80    --  -88.50  51.00 153.00   86
  6  \w     91.00 178.00   0.50    0.80    --  106.69  51.00 153.00  174
  7  \w   -120.00 -87.00   0.50    0.20    --  -46.87-125.00-180.00   66
  8  \w   -120.00 -87.00   0.50    0.20    --  -46.87-125.00 150.00   66
  9  \w     32.00 120.00   0.50    0.20    --   46.87  51.00 153.00  176
 10  \w    -51.00 -16.00   0.50    0.80    --  -88.50  45.00  90.00   70
 11  \w    -71.00 -15.00   0.50    0.80    --  -88.50  61.00 -60.00  112
 12  \w    -51.00 -16.00   0.50    0.80    --  -88.50  45.00 -60.00   70
 13  \w    -51.00 -16.00   0.50    0.80    --  -88.50  45.00 -30.00   70
 14  \w   -160.00-101.00   0.50    0.80    --  -88.50 -77.00 120.00  118
 15  \w    -51.00 -16.00   0.50    0.80    --  -88.50  45.00   0.00   70
 16  \w    -51.00 -16.00   0.50    0.80    --  -88.50  45.00 120.00   70
 17  \w     34.00 101.00   0.50    0.80    --  106.69 -77.00 -60.00  134
 18  \w     34.00  71.00   0.50    0.80    --  106.69 -61.00 120.00   74
 19  \w     34.00 101.00   0.50    0.80    --  106.69 -77.00  90.00  134
 20  \w     89.00 178.00   0.50    0.80    --  106.69  15.00-120.00  178
 21  \w     95.00 178.00   0.50    0.80    --  106.69 125.00   0.00  166
 22  \w     34.00 101.00   0.50    0.80    --  106.69 -77.00  30.00  134
 23  \w     34.00  71.00   0.50    0.80    --  106.69 -61.00 150.00   74
 24  \w   -120.00 -83.00   0.50    0.20    --  -46.87 -57.00 120.00   74
 25  \w   -121.00 -32.00   0.50    0.20    --  -46.87 -37.00 150.00  178
 26  \w   -121.00 -32.00   0.50    0.20    --  -46.87 -37.00  60.00  178
 27  \w   -121.00 -56.00   0.50    0.20    --  -46.87 -37.00 -90.00  130
 28  \w   -121.00 -32.00   0.50    0.20    --  -46.87 -37.00-120.00  178
;
_diffrn_measurement_device 'four-circle diffractometer'
_diffrn_measurement_device_type 'XtaLAB Synergy, Dualflex, HyPix'
_diffrn_measurement_method '\w scans'
_diffrn_orient_matrix_type 'CrysAlisPro convention (1999,Acta A55,543-557)'
_diffrn_orient_matrix_UB_11 0.0677552000
_diffrn_orient_matrix_UB_12 -0.0226529000
_diffrn_orient_matrix_UB_13 0.0310134000
_diffrn_orient_matrix_UB_21 -0.0030565000
_diffrn_orient_matrix_UB_22 -0.1408465000
_diffrn_orient_matrix_UB_23 -0.0670951000
_diffrn_orient_matrix_UB_31 0.0061222000
_diffrn_orient_matrix_UB_32 0.1792399000
_diffrn_orient_matrix_UB_33 -0.0487084000
_diffrn_radiation_monochromator mirror
_diffrn_radiation_probe x-ray
_diffrn_radiation_type 'Cu K\a'
_diffrn_radiation_wavelength 1.54184
_diffrn_reflns_av_R_equivalents 0.0239
_diffrn_reflns_av_unetI/netI 0.0143
_diffrn_reflns_Laue_measured_fraction_full 0.998
_diffrn_reflns_Laue_measured_fraction_max 0.957
_diffrn_reflns_limit_h_max 30
_diffrn_reflns_limit_h_min -28
_diffrn_reflns_limit_k_max 8
_diffrn_reflns_limit_k_min -6
_diffrn_reflns_limit_l_max 21
_diffrn_reflns_limit_l_min -23
_diffrn_reflns_number 16406
_diffrn_reflns_point_group_measured_fraction_full 0.998
_diffrn_reflns_point_group_measured_fraction_max 0.957
_diffrn_reflns_theta_full 67.684
_diffrn_reflns_theta_max 76.424
_diffrn_reflns_theta_min 3.908
_diffrn_source 'micro-focus sealed X-ray tube'
_diffrn_source_type 'PhotonJet (Cu) X-ray Source'
_exptl_absorpt_coefficient_mu 0.588
_exptl_absorpt_correction_T_max 1.000
_exptl_absorpt_correction_T_min 0.841
_exptl_absorpt_correction_type gaussian
_exptl_absorpt_process_details
;
CrysAlisPro 1.171.40.63a (Rigaku Oxford Diffraction, 2019)
Numerical absorption correction based on gaussian integration over
			a multifaceted crystal model
Empirical absorption correction using spherical harmonics,
 implemented in SCALE3 ABSPACK scaling algorithm.
;
_exptl_crystal_colour 'clear colourless'
_exptl_crystal_colour_lustre clear
_exptl_crystal_colour_primary colourless
_exptl_crystal_density_diffrn 1.184
_exptl_crystal_description plate
_exptl_crystal_F_000 1104
_exptl_crystal_size_max 0.153
_exptl_crystal_size_mid 0.086
_exptl_crystal_size_min 0.04
_refine_diff_density_max 0.243
_refine_diff_density_min -0.167
_refine_diff_density_rms 0.034
_refine_ls_extinction_method none
_refine_ls_goodness_of_fit_ref 1.058
_refine_ls_hydrogen_treatment mixed
_refine_ls_matrix_type full
_refine_ls_number_parameters 167
_refine_ls_number_reflns 2832
_refine_ls_number_restraints 0
_refine_ls_restrained_S_all 1.058
_refine_ls_R_factor_all 0.0371
_refine_ls_R_factor_gt 0.0345
_refine_ls_shift/su_max 0.001
_refine_ls_shift/su_mean 0.000
_refine_ls_structure_factor_coef Fsqd
_refine_ls_weighting_details 'w=1/[\s^2^(Fo^2^)+(0.0390P)^2^+1.7997P] where P=(Fo^2^+2Fc^2^)/3'
_refine_ls_weighting_scheme calc
_refine_ls_wR_factor_gt 0.0864
_refine_ls_wR_factor_ref 0.0883
_reflns_Friedel_coverage 0.000
_reflns_number_gt 2609
_reflns_number_total 2832
_reflns_threshold_expression 'I > 2\s(I)'
_cod_data_source_file cs0c03440_si_003.cif
_cod_data_source_block hpd062_try2
_cod_depositor_comments 'Adding full bibliography for 4518056--4518062.cif.'
_cod_database_code 4518062
_shelx_shelxl_version_number 2018/3
_chemical_oxdiff_formula C20H20O1
_chemical_oxdiff_usercomment HDA913-6
_shelx_space_group_comment
;
The symmetry employed for this shelxl refinement is uniquely defined
by the following loop, which should always be used as a source of
symmetry information in preference to the above space-group names.
They are only intended as comments.
;
_shelx_estimated_absorpt_t_max 0.977
_shelx_estimated_absorpt_t_min 0.915
_reflns_odcompleteness_completeness 100.00
_reflns_odcompleteness_iscentric 1
_reflns_odcompleteness_theta 66.97
_olex2_refinement_description
;
1. Fixed Uiso
 At 1.2 times of:
  All C(H) groups, All C(H,H) groups
 At 1.5 times of:
  All C(H,H,H,H) groups
2.a Ternary CH refined with riding coordinates:
 C11(H11), C8(H8), C5(H5), C3(H3)
2.b Secondary CH2 refined with riding coordinates:
 C6(H6A,H6B), C14(H14A,H14B), C7(H7A,H7B), C2(H2A,H2B), C12(H12A,H12B), C9(H9A,
 H9B), C10(H10A,H10B), C15(H15A,H15B), C4(H4A,H4B)
2.c Idealised Me refined as rotating group:
 C16(H16A,H16B,H16C)
;
_olex2_exptl_crystal_mounting_method 'nylon loop'
_olex2_submission_special_instructions 'No special instructions were received'
_oxdiff_exptl_absorpt_empirical_details
;
Empirical correction (ABSPACK) includes:
- Absorption correction using spherical harmonics
- Frame scaling
;
_oxdiff_exptl_absorpt_empirical_full_max 1.244
_oxdiff_exptl_absorpt_empirical_full_min 0.806

loop_
_space_group_symop_operation_xyz
'x, y, z'
'-x, y, -z+1/2'
'x+1/2, y+1/2, z'
'-x+1/2, y+1/2, -z+1/2'
'-x, -y, -z'
'x, -y, z-1/2'
'-x+1/2, -y+1/2, -z'
'x+1/2, -y+1/2, z-1/2'

loop_
_atom_site_label
_atom_site_type_symbol
_atom_site_fract_x
_atom_site_fract_y
_atom_site_fract_z
_atom_site_U_iso_or_equiv
_atom_site_adp_type
_atom_site_occupancy
_atom_site_site_symmetry_order
_atom_site_calc_flag
_atom_site_refinement_flags_posn
_atom_site_refinement_flags_adp
_atom_site_refinement_flags_occupancy
_atom_site_disorder_assembly
_atom_site_disorder_group
O1 O 0.31436(3) 0.67256(11) 0.55841(4) 0.02650(18) Uani 1 1 d . . . . .
O2 O 0.22660(3) 0.52135(11) 0.53110(4) 0.02521(18) Uani 1 1 d . . . . .
C13 C 0.28430(4) 0.53142(15) 0.56527(5) 0.0198(2) Uani 1 1 d . . . . .
C11 C 0.37169(4) 0.36615(15) 0.66974(5) 0.0196(2) Uani 1 1 d . . . . .
H11 H 0.392428 0.474362 0.651603 0.024 Uiso 1 1 calc R U . . .
C1 C 0.37092(4) 0.42783(14) 0.75063(5) 0.0186(2) Uani 1 1 d . . . . .
C8 C 0.33114(5) 0.67380(16) 0.82578(6) 0.0239(2) Uani 1 1 d . . . . .
H8 H 0.304631 0.791391 0.820972 0.029 Uiso 1 1 calc R U . . .
C6 C 0.43390(4) 0.48710(15) 0.80218(6) 0.0213(2) Uani 1 1 d . . . . .
H6A H 0.461014 0.373324 0.806572 0.026 Uiso 1 1 calc R U . . .
H6B H 0.448114 0.598986 0.778141 0.026 Uiso 1 1 calc R U . . .
C14 C 0.40580(4) 0.17224(16) 0.66985(6) 0.0231(2) Uani 1 1 d . . . . .
H14A H 0.441729 0.170228 0.716012 0.028 Uiso 1 1 calc R U . . .
H14B H 0.380805 0.058154 0.673531 0.028 Uiso 1 1 calc R U . . .
C7 C 0.33064(4) 0.61025(15) 0.74553(5) 0.0205(2) Uani 1 1 d . . . . .
H7A H 0.344460 0.722053 0.721011 0.025 Uiso 1 1 calc R U . . .
H7B H 0.289712 0.577222 0.713111 0.025 Uiso 1 1 calc R U . . .
C2 C 0.34908(4) 0.25769(15) 0.79036(6) 0.0230(2) Uani 1 1 d . . . . .
H2A H 0.308395 0.219904 0.758584 0.028 Uiso 1 1 calc R U . . .
H2B H 0.374836 0.140029 0.794956 0.028 Uiso 1 1 calc R U . . .
C5 C 0.43483(5) 0.54884(16) 0.88272(6) 0.0249(2) Uani 1 1 d . . . . .
H5 H 0.476083 0.584728 0.914997 0.030 Uiso 1 1 calc R U . . .
C12 C 0.30939(4) 0.34744(15) 0.61016(6) 0.0224(2) Uani 1 1 d . . . . .
H12A H 0.310232 0.241251 0.573400 0.027 Uiso 1 1 calc R U . . .
H12B H 0.282100 0.303695 0.637145 0.027 Uiso 1 1 calc R U . . .
C9 C 0.30902(5) 0.50095(17) 0.86338(6) 0.0280(2) Uani 1 1 d . . . . .
H9A H 0.308884 0.541312 0.914898 0.034 Uiso 1 1 calc R U . . .
H9B H 0.268087 0.465643 0.831716 0.034 Uiso 1 1 calc R U . . .
C3 C 0.34966(5) 0.32071(17) 0.87059(6) 0.0271(2) Uani 1 1 d . . . . .
H3 H 0.335367 0.208126 0.895154 0.033 Uiso 1 1 calc R U . . .
C10 C 0.39425(5) 0.72899(16) 0.87569(6) 0.0261(2) Uani 1 1 d . . . . .
H10A H 0.408560 0.841621 0.852137 0.031 Uiso 1 1 calc R U . . .
H10B H 0.394678 0.770507 0.927334 0.031 Uiso 1 1 calc R U . . .
C15 C 0.42405(5) 0.14589(18) 0.59853(6) 0.0280(2) Uani 1 1 d . . . . .
H15A H 0.388228 0.144826 0.552225 0.034 Uiso 1 1 calc R U . . .
H15B H 0.448760 0.260245 0.594254 0.034 Uiso 1 1 calc R U . . .
C4 C 0.41295(5) 0.37598(17) 0.92012(6) 0.0289(2) Uani 1 1 d . . . . .
H4A H 0.413752 0.414903 0.972181 0.035 Uiso 1 1 calc R U . . .
H4B H 0.439276 0.259693 0.925118 0.035 Uiso 1 1 calc R U . . .
C16 C 0.45837(6) -0.0454(2) 0.60145(8) 0.0387(3) Uani 1 1 d . . . . .
H16A H 0.470731 -0.053809 0.555997 0.058 Uiso 1 1 calc R U . . .
H16B H 0.433174 -0.159445 0.602337 0.058 Uiso 1 1 calc R U . . .
H16C H 0.493366 -0.046440 0.647886 0.058 Uiso 1 1 calc R U . . .
H2 H 0.2129(7) 0.640(3) 0.4976(10) 0.058 Uiso 1 1 d . U . . .

loop_
_atom_site_aniso_label
_atom_site_aniso_U_11
_atom_site_aniso_U_22
_atom_site_aniso_U_33
_atom_site_aniso_U_23
_atom_site_aniso_U_13
_atom_site_aniso_U_12
O1 0.0201(3) 0.0296(4) 0.0264(4) 0.0058(3) 0.0031(3) -0.0013(3)
O2 0.0182(3) 0.0271(4) 0.0273(4) 0.0028(3) 0.0036(3) 0.0010(3)
C13 0.0188(4) 0.0242(5) 0.0166(4) -0.0025(4) 0.0061(4) 0.0006(4)
C11 0.0176(4) 0.0206(5) 0.0195(5) 0.0026(4) 0.0046(4) 0.0006(4)
C1 0.0167(4) 0.0195(5) 0.0193(4) 0.0026(4) 0.0056(4) 0.0009(4)
C8 0.0239(5) 0.0246(5) 0.0244(5) 0.0014(4) 0.0096(4) 0.0053(4)
C6 0.0176(5) 0.0234(5) 0.0217(5) 0.0015(4) 0.0049(4) 0.0017(4)
C14 0.0211(5) 0.0252(5) 0.0226(5) 0.0007(4) 0.0066(4) 0.0031(4)
C7 0.0187(4) 0.0210(5) 0.0214(5) 0.0032(4) 0.0063(4) 0.0026(4)
C2 0.0232(5) 0.0210(5) 0.0259(5) 0.0050(4) 0.0094(4) 0.0006(4)
C5 0.0225(5) 0.0281(5) 0.0209(5) 0.0005(4) 0.0031(4) 0.0024(4)
C12 0.0194(5) 0.0231(5) 0.0231(5) -0.0001(4) 0.0050(4) 0.0000(4)
C9 0.0280(5) 0.0332(6) 0.0268(5) 0.0034(4) 0.0142(4) 0.0032(4)
C3 0.0310(5) 0.0275(5) 0.0259(5) 0.0078(4) 0.0136(4) 0.0016(4)
C10 0.0281(5) 0.0266(5) 0.0225(5) -0.0016(4) 0.0070(4) 0.0021(4)
C15 0.0229(5) 0.0352(6) 0.0258(5) -0.0053(5) 0.0081(4) -0.0001(4)
C4 0.0331(6) 0.0321(6) 0.0202(5) 0.0060(4) 0.0071(4) 0.0073(5)
C16 0.0348(6) 0.0404(7) 0.0431(7) -0.0138(6) 0.0159(5) 0.0034(5)

loop_
_atom_type_symbol
_atom_type_description
_atom_type_scat_dispersion_real
_atom_type_scat_dispersion_imag
_atom_type_scat_source
C C 0.0181 0.0091 'International Tables Vol C Tables 4.2.6.8 and 6.1.1.4'
H H 0.0000 0.0000 'International Tables Vol C Tables 4.2.6.8 and 6.1.1.4'
O O 0.0492 0.0322 'International Tables Vol C Tables 4.2.6.8 and 6.1.1.4'

loop_
_exptl_crystal_face_index_h
_exptl_crystal_face_index_k
_exptl_crystal_face_index_l
_exptl_crystal_face_perp_dist
-3 4 4 0.1053
-8 0 12 0.0599
8 0 -12 0.0228
7 3 -7 0.0550
-12 0 -4 0.0286
-5 -3 7 0.0281
13 0 2 0.0056

loop_
_geom_angle_atom_site_label_1
_geom_angle_atom_site_label_2
_geom_angle_atom_site_label_3
_geom_angle
_geom_angle_site_symmetry_1
_geom_angle_site_symmetry_3
_geom_angle_publ_flag
C13 O2 H2 109.5(10) . . ?
O1 C13 O2 123.46(9) . . ?
O1 C13 C12 123.74(9) . . ?
O2 C13 C12 112.73(8) . . ?
C1 C11 H11 107.1 . . ?
C14 C11 H11 107.1 . . ?
C14 C11 C1 113.63(8) . . ?
C12 C11 H11 107.1 . . ?
C12 C11 C1 112.90(8) . . ?
C12 C11 C14 108.74(8) . . ?
C6 C1 C11 109.77(7) . . ?
C7 C1 C11 111.12(7) . . ?
C7 C1 C6 107.22(8) . . ?
C2 C1 C11 111.91(8) . . ?
C2 C1 C6 108.41(8) . . ?
C2 C1 C7 108.27(8) . . ?
C7 C8 H8 109.5 . . ?
C9 C8 H8 109.5 . . ?
C9 C8 C7 109.38(9) . . ?
C10 C8 H8 109.5 . . ?
C10 C8 C7 109.62(8) . . ?
C10 C8 C9 109.40(8) . . ?
C1 C6 H6A 109.4 . . ?
C1 C6 H6B 109.4 . . ?
H6A C6 H6B 108.0 . . ?
C5 C6 C1 111.21(8) . . ?
C5 C6 H6A 109.4 . . ?
C5 C6 H6B 109.4 . . ?
C11 C14 H14A 108.8 . . ?
C11 C14 H14B 108.8 . . ?
H14A C14 H14B 107.7 . . ?
C15 C14 C11 113.67(9) . . ?
C15 C14 H14A 108.8 . . ?
C15 C14 H14B 108.8 . . ?
C1 C7 H7A 109.4 . . ?
C1 C7 H7B 109.4 . . ?
C8 C7 C1 110.97(8) . . ?
C8 C7 H7A 109.4 . . ?
C8 C7 H7B 109.4 . . ?
H7A C7 H7B 108.0 . . ?
C1 C2 H2A 109.4 . . ?
C1 C2 H2B 109.4 . . ?
H2A C2 H2B 108.0 . . ?
C3 C2 C1 111.00(8) . . ?
C3 C2 H2A 109.4 . . ?
C3 C2 H2B 109.4 . . ?
C6 C5 H5 109.5 . . ?
C10 C5 C6 109.11(8) . . ?
C10 C5 H5 109.5 . . ?
C4 C5 C6 109.53(9) . . ?
C4 C5 H5 109.5 . . ?
C4 C5 C10 109.57(9) . . ?
C13 C12 C11 116.33(8) . . ?
C13 C12 H12A 108.2 . . ?
C13 C12 H12B 108.2 . . ?
C11 C12 H12A 108.2 . . ?
C11 C12 H12B 108.2 . . ?
H12A C12 H12B 107.4 . . ?
C8 C9 H9A 109.8 . . ?
C8 C9 H9B 109.8 . . ?
H9A C9 H9B 108.2 . . ?
C3 C9 C8 109.40(8) . . ?
C3 C9 H9A 109.8 . . ?
C3 C9 H9B 109.8 . . ?
C2 C3 H3 109.5 . . ?
C9 C3 C2 109.45(8) . . ?
C9 C3 H3 109.5 . . ?
C9 C3 C4 109.55(9) . . ?
C4 C3 C2 109.32(8) . . ?
C4 C3 H3 109.5 . . ?
C8 C10 H10A 109.8 . . ?
C8 C10 H10B 109.8 . . ?
C5 C10 C8 109.38(9) . . ?
C5 C10 H10A 109.8 . . ?
C5 C10 H10B 109.8 . . ?
H10A C10 H10B 108.2 . . ?
C14 C15 H15A 109.2 . . ?
C14 C15 H15B 109.2 . . ?
H15A C15 H15B 107.9 . . ?
C16 C15 C14 112.01(10) . . ?
C16 C15 H15A 109.2 . . ?
C16 C15 H15B 109.2 . . ?
C5 C4 C3 109.57(8) . . ?
C5 C4 H4A 109.8 . . ?
C5 C4 H4B 109.8 . . ?
C3 C4 H4A 109.8 . . ?
C3 C4 H4B 109.8 . . ?
H4A C4 H4B 108.2 . . ?
C15 C16 H16A 109.5 . . ?
C15 C16 H16B 109.5 . . ?
C15 C16 H16C 109.5 . . ?
H16A C16 H16B 109.5 . . ?
H16A C16 H16C 109.5 . . ?
H16B C16 H16C 109.5 . . ?

loop_
_geom_bond_atom_site_label_1
_geom_bond_atom_site_label_2
_geom_bond_distance
_geom_bond_site_symmetry_2
_geom_bond_publ_flag
O1 C13 1.2237(12) . ?
O2 C13 1.3180(12) . ?
O2 H2 0.996(18) . ?
C13 C12 1.4992(14) . ?
C11 H11 1.0000 . ?
C11 C1 1.5556(13) . ?
C11 C14 1.5392(14) . ?
C11 C12 1.5378(13) . ?
C1 C6 1.5457(13) . ?
C1 C7 1.5451(13) . ?
C1 C2 1.5419(13) . ?
C8 H8 1.0000 . ?
C8 C7 1.5378(13) . ?
C8 C9 1.5361(15) . ?
C8 C10 1.5329(14) . ?
C6 H6A 0.9900 . ?
C6 H6B 0.9900 . ?
C6 C5 1.5367(14) . ?
C14 H14A 0.9900 . ?
C14 H14B 0.9900 . ?
C14 C15 1.5296(14) . ?
C7 H7A 0.9900 . ?
C7 H7B 0.9900 . ?
C2 H2A 0.9900 . ?
C2 H2B 0.9900 . ?
C2 C3 1.5360(14) . ?
C5 H5 1.0000 . ?
C5 C10 1.5324(14) . ?
C5 C4 1.5312(15) . ?
C12 H12A 0.9900 . ?
C12 H12B 0.9900 . ?
C9 H9A 0.9900 . ?
C9 H9B 0.9900 . ?
C9 C3 1.5333(15) . ?
C3 H3 1.0000 . ?
C3 C4 1.5345(15) . ?
C10 H10A 0.9900 . ?
C10 H10B 0.9900 . ?
C15 H15A 0.9900 . ?
C15 H15B 0.9900 . ?
C15 C16 1.5187(16) . ?
C4 H4A 0.9900 . ?
C4 H4B 0.9900 . ?
C16 H16A 0.9800 . ?
C16 H16B 0.9800 . ?
C16 H16C 0.9800 . ?

loop_
_geom_torsion_atom_site_label_1
_geom_torsion_atom_site_label_2
_geom_torsion_atom_site_label_3
_geom_torsion_atom_site_label_4
_geom_torsion
_geom_torsion_site_symmetry_1
_geom_torsion_site_symmetry_2
_geom_torsion_site_symmetry_3
_geom_torsion_site_symmetry_4
_geom_torsion_publ_flag
O1 C13 C12 C11 19.71(14) . . . . ?
O2 C13 C12 C11 -163.09(8) . . . . ?
C11 C1 C6 C5 -179.95(8) . . . . ?
C11 C1 C7 C8 -178.66(8) . . . . ?
C11 C1 C2 C3 179.07(8) . . . . ?
C11 C14 C15 C16 179.12(9) . . . . ?
C1 C11 C14 C15 -161.18(8) . . . . ?
C1 C11 C12 C13 90.50(10) . . . . ?
C1 C6 C5 C10 -60.79(11) . . . . ?
C1 C6 C5 C4 59.15(11) . . . . ?
C1 C2 C3 C9 59.98(11) . . . . ?
C1 C2 C3 C4 -60.01(11) . . . . ?
C8 C9 C3 C2 -60.07(11) . . . . ?
C8 C9 C3 C4 59.79(11) . . . . ?
C6 C1 C7 C8 -58.71(10) . . . . ?
C6 C1 C2 C3 57.87(10) . . . . ?
C6 C5 C10 C8 59.75(11) . . . . ?
C6 C5 C4 C3 -59.80(11) . . . . ?
C14 C11 C1 C6 67.63(10) . . . . ?
C14 C11 C1 C7 -173.94(8) . . . . ?
C14 C11 C1 C2 -52.78(10) . . . . ?
C14 C11 C12 C13 -142.43(9) . . . . ?
C7 C1 C6 C5 59.24(10) . . . . ?
C7 C1 C2 C3 -58.14(10) . . . . ?
C7 C8 C9 C3 59.96(11) . . . . ?
C7 C8 C10 C5 -59.68(11) . . . . ?
C2 C1 C6 C5 -57.44(10) . . . . ?
C2 C1 C7 C8 58.06(10) . . . . ?
C2 C3 C4 C5 60.23(11) . . . . ?
C12 C11 C1 C6 -167.93(8) . . . . ?
C12 C11 C1 C7 -49.51(11) . . . . ?
C12 C11 C1 C2 71.66(10) . . . . ?
C12 C11 C14 C15 72.17(10) . . . . ?
C9 C8 C7 C1 -59.74(10) . . . . ?
C9 C8 C10 C5 60.25(10) . . . . ?
C9 C3 C4 C5 -59.70(11) . . . . ?
C10 C8 C7 C1 60.21(11) . . . . ?
C10 C8 C9 C3 -60.11(11) . . . . ?
C10 C5 C4 C3 59.86(11) . . . . ?
C4 C5 C10 C8 -60.17(11) . . . . ?

loop_
_exptl_oxdiff_crystal_face_indexfrac_h
_exptl_oxdiff_crystal_face_indexfrac_k
_exptl_oxdiff_crystal_face_indexfrac_l
_exptl_oxdiff_crystal_face_x
_exptl_oxdiff_crystal_face_y
_exptl_oxdiff_crystal_face_z
-3.1982 4.1290 3.6425 -0.1973 -0.8162 0.5431
-8.0489 -0.0609 11.7327 -0.1801 -0.7540 -0.6317
8.0808 -0.2181 -11.7106 0.1893 0.7918 0.5808
6.6171 3.4028 -6.9090 0.1570 -0.0359 0.9869
-12.2184 0.4343 -3.7826 -0.9550 0.2300 0.1873
-5.2920 -3.4201 7.2458 -0.0564 0.0117 -0.9983
13.3432 0.2394 2.3735 0.9723 -0.2337 0.0090
